data_1544698
loop_
_publ_author_name
'Zheng, Jia'
'Li, Zun'
'Wu, Wanqing'
'Jiang, Huanfeng'

_publ_section_title
;
 Controllable O-Nucleometalation Cyclization Strategy: Access to Divergent
 Ring-Functionalized Molecules.
;
_journal_issue 24
_journal_name_full 'Organic letters'
_journal_page_first 6232
_journal_page_last 6235
_journal_paper_doi 10.1021/acs.orglett.6b02710
_journal_volume 18
_journal_year 2016
_chemical_formula_sum 'C23 H26 N2 O4 S'
_chemical_formula_weight 426.52
_chemical_name_systematic
; 
 ? 
;
_space_group_IT_number 14
_symmetry_cell_setting monoclinic
_symmetry_space_group_name_Hall '-P 2ybc'
_symmetry_space_group_name_H-M 'P 1 21/c 1'
_atom_sites_solution_hydrogens geom
_atom_sites_solution_primary direct
_atom_sites_solution_secondary difmap
_audit_creation_method SHELXL-97
_cell_angle_alpha 90.00
_cell_angle_beta 100.27(3)
_cell_angle_gamma 90.00
_cell_formula_units_Z 4
_cell_length_a 8.7498(17)
_cell_length_b 12.278(3)
_cell_length_c 20.161(4)
_cell_measurement_reflns_used 17537
_cell_measurement_temperature 293(2)
_cell_measurement_theta_max 54.93
_cell_measurement_theta_min 6.16
_cell_volume 2131.2(8)
_computing_structure_refinement 'SHELXL-97 (Sheldrick, 1997)'
_computing_structure_solution 'SHELXS-97 (Sheldrick, 1990)'
_diffrn_ambient_temperature 293(2)
_diffrn_measured_fraction_theta_full 0.996
_diffrn_measured_fraction_theta_max 0.996
_diffrn_measurement_device_type Rigaku
_diffrn_radiation_monochromator graphite
_diffrn_radiation_source 'fine-focus sealed tube'
_diffrn_radiation_type MoK\a
_diffrn_radiation_wavelength 0.71073
_diffrn_reflns_av_R_equivalents 0.0240
_diffrn_reflns_av_sigmaI/netI 0.0199
_diffrn_reflns_limit_h_max 11
_diffrn_reflns_limit_h_min -11
_diffrn_reflns_limit_k_max 15
_diffrn_reflns_limit_k_min -15
_diffrn_reflns_limit_l_max 26
_diffrn_reflns_limit_l_min -26
_diffrn_reflns_number 19982
_diffrn_reflns_theta_full 27.46
_diffrn_reflns_theta_max 27.46
_diffrn_reflns_theta_min 3.21
_exptl_absorpt_coefficient_mu 0.184
_exptl_crystal_colour colorless
_exptl_crystal_density_diffrn 1.329
_exptl_crystal_density_method 'not measured'
_exptl_crystal_description block
_exptl_crystal_F_000 904
_refine_diff_density_max 0.266
_refine_diff_density_min -0.273
_refine_diff_density_rms 0.055
_refine_ls_extinction_coef 0.0085(14)
_refine_ls_extinction_expression Fc^*^=kFc[1+0.001xFc^2^\l^3^/sin(2\q)]^-1/4^
_refine_ls_extinction_method SHELXL
_refine_ls_goodness_of_fit_ref 1.084
_refine_ls_hydrogen_treatment mixed
_refine_ls_matrix_type full
_refine_ls_number_parameters 272
_refine_ls_number_reflns 4865
_refine_ls_number_restraints 0
_refine_ls_restrained_S_all 1.084
_refine_ls_R_factor_all 0.0417
_refine_ls_R_factor_gt 0.0388
_refine_ls_shift/su_max 0.001
_refine_ls_shift/su_mean 0.000
_refine_ls_structure_factor_coef Fsqd
_refine_ls_weighting_details 'calc w=1/[\s^2^(Fo^2^)+(0.0731P)^2^+0.3821P] where P=(Fo^2^+2Fc^2^)/3'
_refine_ls_weighting_scheme calc
_refine_ls_wR_factor_gt 0.1184
_refine_ls_wR_factor_ref 0.1213
_reflns_number_gt 4357
_reflns_number_total 4865
_reflns_threshold_expression >2sigma(I)
_cod_data_source_file ol6b02710_si_003.cif
_cod_data_source_block zj
_cod_depositor_comments 'Adding full bibliography for 1544698--1544700.cif.'
_cod_original_cell_volume 2131.2(7)
_cod_original_sg_symbol_H-M P2(1)/c
_cod_database_code 1544698

loop_
_symmetry_equiv_pos_as_xyz
'x, y, z'
'-x, y+1/2, -z+1/2'
'-x, -y, -z'
'x, -y-1/2, z-1/2'

loop_
_atom_site_label
_atom_site_type_symbol
_atom_site_fract_x
_atom_site_fract_y
_atom_site_fract_z
_atom_site_U_iso_or_equiv
_atom_site_adp_type
_atom_site_occupancy
_atom_site_symmetry_multiplicity
_atom_site_calc_flag
_atom_site_refinement_flags
S1 S 0.45449(4) 0.82753(3) 0.256972(17) 0.03998(12) Uani 1 1 d .
O3 O -0.02655(11) 0.57249(9) 0.38342(5) 0.0482(3) Uani 1 1 d .
N1 N 0.30475(11) 0.76861(9) 0.27897(5) 0.0351(2) Uani 1 1 d .
O4 O 0.20293(14) 0.72245(9) 0.47077(5) 0.0524(3) Uani 1 1 d .
N2 N 0.16538(13) 0.56384(10) 0.52265(5) 0.0398(3) Uani 1 1 d .
H2B H 0.1192 0.5350 0.5526 0.048 Uiso 1 1 calc R
C24 C 0.10670(14) 0.57240(10) 0.37292(6) 0.0334(3) Uani 1 1 d .
C8 C 0.05930(13) 0.75017(10) 0.30667(6) 0.0344(3) Uani 1 1 d .
H8A H 0.0076 0.7631 0.3453 0.041 Uiso 1 1 calc R
C23 C 0.31873(13) 0.66612(10) 0.31733(6) 0.0330(3) Uani 1 1 d .
H23A H 0.3715 0.6768 0.3634 0.040 Uiso 1 1 calc R
H23B H 0.3725 0.6107 0.2961 0.040 Uiso 1 1 calc R
C25 C 0.22569(14) 0.49960(10) 0.41360(6) 0.0331(3) Uani 1 1 d .
C22 C 0.14583(13) 0.63752(10) 0.31385(5) 0.0302(2) Uani 1 1 d .
C30 C 0.31212(16) 0.42869(11) 0.38105(6) 0.0399(3) Uani 1 1 d .
H30A H 0.3067 0.4349 0.3347 0.048 Uiso 1 1 calc R
O2 O 0.54281(12) 0.74309(10) 0.23242(5) 0.0503(3) Uani 1 1 d .
C7 C 0.18754(16) 0.83361(11) 0.30526(8) 0.0425(3) Uani 1 1 d .
H7A H 0.1513 0.8940 0.2756 0.051 Uiso 1 1 calc R
H7B H 0.2278 0.8613 0.3500 0.051 Uiso 1 1 calc R
C26 C 0.24151(14) 0.49251(10) 0.48405(6) 0.0343(3) Uani 1 1 d .
O1 O 0.39566(13) 0.91665(10) 0.21407(6) 0.0570(3) Uani 1 1 d .
C9 C -0.06034(16) 0.74433(13) 0.24098(7) 0.0457(3) Uani 1 1 d .
H9A H -0.1568 0.7791 0.2465 0.055 Uiso 1 1 calc R
H9B H -0.0210 0.7801 0.2045 0.055 Uiso 1 1 calc R
C31 C 0.15903(16) 0.67291(12) 0.51662(7) 0.0413(3) Uani 1 1 d .
C27 C 0.33704(17) 0.41333(12) 0.51885(7) 0.0435(3) Uani 1 1 d .
H27A H 0.3474 0.4090 0.5655 0.052 Uiso 1 1 calc R
C21 C 0.07687(16) 0.57598(12) 0.24770(6) 0.0422(3) Uani 1 1 d .
H21A H 0.1396 0.5881 0.2133 0.051 Uiso 1 1 calc R
H21B H 0.0713 0.4983 0.2558 0.051 Uiso 1 1 calc R
C1 C 0.56616(15) 0.88188(11) 0.33079(7) 0.0410(3) Uani 1 1 d .
C6 C 0.68140(17) 0.81831(12) 0.36891(8) 0.0461(3) Uani 1 1 d .
H6A H 0.7060 0.7503 0.3534 0.055 Uiso 1 1 calc R
C28 C 0.41700(18) 0.34081(13) 0.48518(8) 0.0490(3) Uani 1 1 d .
H28A H 0.4779 0.2867 0.5089 0.059 Uiso 1 1 calc R
C2 C 0.53253(19) 0.98469(13) 0.35322(10) 0.0558(4) Uani 1 1 d .
H2A H 0.4589 1.0286 0.3269 0.067 Uiso 1 1 calc R
C20 C -0.08560(17) 0.62414(14) 0.22631(8) 0.0507(4) Uani 1 1 d .
H20A H -0.1244 0.6116 0.1788 0.061 Uiso 1 1 calc R
H20B H -0.1580 0.5933 0.2524 0.061 Uiso 1 1 calc R
C4 C 0.7219(2) 0.95732(14) 0.45529(9) 0.0539(4) Uani 1 1 d .
C29 C 0.40608(18) 0.34904(12) 0.41602(8) 0.0476(3) Uani 1 1 d .
H29A H 0.4613 0.3015 0.3932 0.057 Uiso 1 1 calc R
C5 C 0.7587(2) 0.85733(14) 0.43006(8) 0.0532(4) Uani 1 1 d .
H5A H 0.8374 0.8156 0.4549 0.064 Uiso 1 1 calc R
C3 C 0.6099(2) 1.02087(14) 0.41507(11) 0.0622(4) Uani 1 1 d .
H3A H 0.5867 1.0894 0.4303 0.075 Uiso 1 1 calc R
C32 C 0.0949(2) 0.72914(16) 0.57221(9) 0.0616(4) Uani 1 1 d .
H32A H 0.0929 0.8064 0.5647 0.092 Uiso 1 1 calc R
H32B H 0.1595 0.7132 0.6148 0.092 Uiso 1 1 calc R
H32C H -0.0087 0.7036 0.5726 0.092 Uiso 1 1 calc R
C33 C 0.7974(3) 0.9946(2) 0.52455(10) 0.0754(6) Uani 1 1 d .
H33A H 0.7579 1.0650 0.5334 0.113 Uiso 1 1 calc R
H33B H 0.9078 0.9989 0.5269 0.113 Uiso 1 1 calc R
H33C H 0.7747 0.9435 0.5575 0.113 Uiso 1 1 calc R

loop_
_atom_site_aniso_label
_atom_site_aniso_U_11
_atom_site_aniso_U_22
_atom_site_aniso_U_33
_atom_site_aniso_U_23
_atom_site_aniso_U_13
_atom_site_aniso_U_12
S1 0.03555(18) 0.0467(2) 0.03999(19) 0.00935(13) 0.01300(13) -0.00622(12)
O3 0.0336(5) 0.0667(7) 0.0471(5) 0.0204(5) 0.0144(4) -0.0008(4)
N1 0.0298(5) 0.0360(5) 0.0413(6) 0.0067(4) 0.0115(4) -0.0011(4)
O4 0.0698(7) 0.0428(6) 0.0500(6) 0.0076(4) 0.0253(5) 0.0026(5)
N2 0.0466(6) 0.0448(6) 0.0324(5) 0.0071(4) 0.0187(4) 0.0018(5)
C24 0.0327(5) 0.0380(6) 0.0308(5) 0.0048(5) 0.0093(4) -0.0032(5)
C8 0.0299(5) 0.0395(6) 0.0356(6) 0.0057(5) 0.0104(4) 0.0029(5)
C23 0.0286(5) 0.0374(6) 0.0343(6) 0.0064(4) 0.0092(4) 0.0007(4)
C25 0.0345(6) 0.0345(6) 0.0316(6) 0.0055(4) 0.0097(4) -0.0023(5)
C22 0.0281(5) 0.0358(6) 0.0276(5) 0.0039(4) 0.0078(4) -0.0012(4)
C30 0.0464(7) 0.0419(7) 0.0333(6) 0.0022(5) 0.0121(5) 0.0021(6)
O2 0.0435(5) 0.0634(7) 0.0492(6) -0.0025(5) 0.0226(4) -0.0042(5)
C7 0.0365(6) 0.0367(7) 0.0566(8) 0.0016(6) 0.0144(6) 0.0025(5)
C26 0.0368(6) 0.0361(6) 0.0324(6) 0.0050(5) 0.0123(5) -0.0022(5)
O1 0.0578(6) 0.0599(7) 0.0538(6) 0.0247(5) 0.0112(5) -0.0072(5)
C9 0.0351(6) 0.0580(9) 0.0428(7) 0.0163(6) 0.0035(5) 0.0020(6)
C31 0.0427(7) 0.0467(7) 0.0361(6) 0.0020(5) 0.0113(5) 0.0044(5)
C27 0.0495(7) 0.0478(8) 0.0341(6) 0.0112(5) 0.0095(5) 0.0037(6)
C21 0.0452(7) 0.0475(7) 0.0335(6) -0.0027(5) 0.0059(5) -0.0061(6)
C1 0.0350(6) 0.0403(7) 0.0492(7) 0.0051(6) 0.0121(5) -0.0068(5)
C6 0.0465(7) 0.0423(7) 0.0500(8) 0.0026(6) 0.0100(6) 0.0009(6)
C28 0.0523(8) 0.0465(8) 0.0488(8) 0.0137(6) 0.0106(6) 0.0119(6)
C2 0.0466(8) 0.0407(8) 0.0778(11) 0.0029(7) 0.0046(7) 0.0018(6)
C20 0.0422(7) 0.0646(10) 0.0408(7) 0.0040(7) -0.0046(5) -0.0086(7)
C4 0.0556(9) 0.0515(9) 0.0557(9) -0.0038(7) 0.0127(7) -0.0127(7)
C29 0.0537(8) 0.0441(7) 0.0478(8) 0.0036(6) 0.0169(6) 0.0115(6)
C5 0.0551(9) 0.0505(8) 0.0519(8) 0.0053(7) 0.0037(7) 0.0014(7)
C3 0.0576(9) 0.0443(8) 0.0837(12) -0.0137(8) 0.0098(8) -0.0013(7)
C32 0.0756(11) 0.0639(10) 0.0501(9) -0.0052(8) 0.0243(8) 0.0148(9)
C33 0.0860(14) 0.0768(13) 0.0615(11) -0.0148(10) 0.0079(10) -0.0147(11)

loop_
_atom_type_symbol
_atom_type_description
_atom_type_scat_dispersion_real
_atom_type_scat_dispersion_imag
_atom_type_scat_source
C C 0.0033 0.0016 'International Tables Vol C Tables 4.2.6.8 and 6.1.1.4'
H H 0.0000 0.0000 'International Tables Vol C Tables 4.2.6.8 and 6.1.1.4'
N N 0.0061 0.0033 'International Tables Vol C Tables 4.2.6.8 and 6.1.1.4'
O O 0.0106 0.0060 'International Tables Vol C Tables 4.2.6.8 and 6.1.1.4'
S S 0.1246 0.1234 'International Tables Vol C Tables 4.2.6.8 and 6.1.1.4'

loop_
_geom_angle_atom_site_label_1
_geom_angle_atom_site_label_2
_geom_angle_atom_site_label_3
_geom_angle
O1 S1 O2 120.13(7)
O1 S1 N1 106.52(6)
O2 S1 N1 106.42(6)
O1 S1 C1 107.85(7)
O2 S1 C1 108.31(7)
N1 S1 C1 106.91(6)
C23 N1 C7 105.82(9)
C23 N1 S1 121.92(8)
C7 N1 S1 120.29(9)
C31 N2 C26 125.63(11)
O3 C24 C25 119.77(11)
O3 C24 C22 119.31(11)
C25 C24 C22 120.61(10)
C7 C8 C9 113.96(11)
C7 C8 C22 104.43(9)
C9 C8 C22 106.34(11)
N1 C23 C22 100.48(9)
C30 C25 C26 118.30(12)
C30 C25 C24 119.82(11)
C26 C25 C24 121.55(11)
C24 C22 C23 116.06(10)
C24 C22 C21 107.94(10)
C23 C22 C21 112.12(10)
C24 C22 C8 111.24(9)
C23 C22 C8 104.86(9)
C21 C22 C8 103.97(10)
C29 C30 C25 121.60(12)
N1 C7 C8 101.83(10)
C27 C26 C25 119.75(12)
C27 C26 N2 117.11(11)
C25 C26 N2 123.13(11)
C20 C9 C8 105.50(11)
O4 C31 N2 123.34(13)
O4 C31 C32 122.85(14)
N2 C31 C32 113.81(13)
C28 C27 C26 120.98(12)
C20 C21 C22 104.63(11)
C2 C1 C6 120.25(14)
C2 C1 S1 120.11(12)
C6 C1 S1 119.49(11)
C5 C6 C1 119.27(14)
C27 C28 C29 119.82(13)
C3 C2 C1 119.17(15)
C9 C20 C21 103.05(11)
C5 C4 C3 117.81(15)
C5 C4 C33 121.09(17)
C3 C4 C33 121.07(17)
C28 C29 C30 119.47(13)
C6 C5 C4 121.66(15)
C2 C3 C4 121.70(16)

loop_
_geom_bond_atom_site_label_1
_geom_bond_atom_site_label_2
_geom_bond_distance
S1 O1 1.4323(11)
S1 O2 1.4329(11)
S1 N1 1.6260(11)
S1 C1 1.7597(15)
O3 C24 1.2215(15)
N1 C23 1.4706(15)
N1 C7 1.4709(16)
O4 C31 1.2242(17)
N2 C31 1.3448(18)
N2 C26 1.4147(16)
C24 C25 1.5004(17)
C24 C22 1.5233(15)
C8 C7 1.5234(18)
C8 C9 1.5365(19)
C8 C22 1.5710(17)
C23 C22 1.5424(16)
C25 C30 1.3920(18)
C25 C26 1.4050(16)
C22 C21 1.5578(17)
C30 C29 1.387(2)
C26 C27 1.3881(19)
C9 C20 1.514(2)
C31 C32 1.507(2)
C27 C28 1.383(2)
C21 C20 1.529(2)
C1 C2 1.390(2)
C1 C6 1.393(2)
C6 C5 1.382(2)
C28 C29 1.384(2)
C2 C3 1.382(3)
C4 C5 1.389(2)
C4 C3 1.394(3)
C4 C33 1.505(2)
